data_7053103
loop_
_publ_author_name
'Dinda, Joydev'
'Adhikary, Sirsendu Das'
'Seth, Saikat Kumar'
'Mahapatra, Ambikesh'

_publ_section_title
;
 Carbazole functionalized luminescent silver(i), gold(i) and
 gold(iii)--N-heterocyclic carbene complexes: a new synthetic
 disproportionation approach towards Au(i)--NHC to provide Au(iii)--NHC
;
_journal_issue 2
_journal_name_full 'New Journal of Chemistry'
_journal_page_first 431
_journal_paper_doi 10.1039/c2nj40740j
_journal_volume 37
_journal_year 2013
_chemical_formula_sum 'C54 H44 Au F6 N8 P'
_chemical_formula_weight 1146.91
_chemical_name_systematic
;
?
;
_space_group_IT_number 2
_symmetry_cell_setting triclinic
_symmetry_space_group_name_Hall '-P 1'
_symmetry_space_group_name_H-M 'P -1'
_atom_sites_solution_hydrogens geom
_atom_sites_solution_primary direct
_atom_sites_solution_secondary difmap
_audit_creation_method SHELXL-97
_cell_angle_alpha 113.2440(10)
_cell_angle_beta 100.451(3)
_cell_angle_gamma 106.5210(10)
_cell_formula_units_Z 1
_cell_length_a 10.107(2)
_cell_length_b 11.4690(10)
_cell_length_c 12.087(2)
_cell_measurement_reflns_used 1940
_cell_measurement_temperature 293(2)
_cell_measurement_theta_max 25.0
_cell_measurement_theta_min 1.5
_cell_volume 1163.6(3)
_computing_cell_refinement 'BRUKER SMART APEX II'
_computing_data_collection 'BRUKER SMART APEX II'
_computing_data_reduction 'SHELXS-97 (Sheldrick, 1990)'
_computing_molecular_graphics 'BRUKER SHELXTL'
_computing_publication_material 'MERCURY 1.4'
_computing_structure_refinement 'SHELXL-97 (Sheldrick, 1997)'
_computing_structure_solution 'SHELXL-97 (Sheldrick, 1997)'
_diffrn_ambient_temperature 293(2)
_diffrn_measured_fraction_theta_full 0.983
_diffrn_measured_fraction_theta_max 0.983
_diffrn_measurement_device_type 'BRUKER SMART APEX II CCD AREA DETECTOR'
_diffrn_measurement_method 'OMEGA SCAN'
_diffrn_radiation_monochromator graphite
_diffrn_radiation_source 'fine-focus sealed tube'
_diffrn_radiation_type MoK\a
_diffrn_radiation_wavelength 0.71073
_diffrn_reflns_av_R_equivalents 0.0458
_diffrn_reflns_av_sigmaI/netI 0.0573
_diffrn_reflns_limit_h_max 10
_diffrn_reflns_limit_h_min -9
_diffrn_reflns_limit_k_max 12
_diffrn_reflns_limit_k_min -12
_diffrn_reflns_limit_l_max 12
_diffrn_reflns_limit_l_min -12
_diffrn_reflns_number 6996
_diffrn_reflns_theta_full 22.01
_diffrn_reflns_theta_max 22.01
_diffrn_reflns_theta_min 1.94
_exptl_absorpt_coefficient_mu 3.268
_exptl_absorpt_correction_T_max 0.85
_exptl_absorpt_correction_T_min 0.65
_exptl_absorpt_correction_type multi-scan
_exptl_absorpt_process_details SADABS
_exptl_crystal_density_diffrn 1.637
_exptl_crystal_density_method 'not measured'
_exptl_crystal_F_000 572
_exptl_crystal_size_max 0.18
_exptl_crystal_size_mid 0.11
_exptl_crystal_size_min 0.05
_refine_diff_density_max 1.946
_refine_diff_density_min -1.110
_refine_diff_density_rms 0.137
_refine_ls_extinction_method none
_refine_ls_goodness_of_fit_ref 1.069
_refine_ls_hydrogen_treatment constr
_refine_ls_matrix_type full
_refine_ls_number_parameters 319
_refine_ls_number_reflns 2820
_refine_ls_number_restraints 0
_refine_ls_restrained_S_all 1.069
_refine_ls_R_factor_all 0.0468
_refine_ls_R_factor_gt 0.0441
_refine_ls_shift/su_max 0.000
_refine_ls_shift/su_mean 0.000
_refine_ls_structure_factor_coef Fsqd
_refine_ls_weighting_details 'calc w=1/[\s^2^(Fo^2^)+(0.0694P)^2^+0.0000P] where P=(Fo^2^+2Fc^2^)/3'
_refine_ls_weighting_scheme calc
_refine_ls_wR_factor_gt 0.1040
_refine_ls_wR_factor_ref 0.1061
_reflns_number_gt 2726
_reflns_number_total 2820
_reflns_threshold_expression >2sigma(I)
_cod_data_source_file c2nj40740j.txt
_cod_data_source_block complex-2
_cod_depositor_comments
;
The following automatic conversions were performed:

'_symmetry_cell_setting' value 'Triclinic' changed to 'triclinic'
according to /home/saulius/struct/CIF-dictionaries/cif_core.dic
dictionary named 'cif_core.dic' version 2.4.2 from 2011-04-26.

Automatic conversion script
Id: cif_fix_values 1891 2012-01-12 08:04:46Z andrius 
;
_cod_original_sg_symbol_H-M P-1
_cod_database_code 7053103

loop_
_symmetry_equiv_pos_as_xyz
'x, y, z'
'-x, -y, -z'

loop_
_atom_site_label
_atom_site_type_symbol
_atom_site_fract_x
_atom_site_fract_y
_atom_site_fract_z
_atom_site_U_iso_or_equiv
_atom_site_adp_type
_atom_site_occupancy
_atom_site_symmetry_multiplicity
_atom_site_calc_flag
_atom_site_refinement_flags
Au1 Au 0.0000 0.0000 0.5000 0.0459(2) Uani 1 2 d S
P1 P 0.5000 0.0000 0.0000 0.0650(9) Uani 1 2 d S
F1 F 0.5579(13) -0.0863(10) 0.0499(7) 0.170(4) Uani 1 1 d .
F2 F 0.5121(8) 0.0985(7) 0.1398(5) 0.112(2) Uani 1 1 d .
F3 F 0.3401(9) -0.0882(11) -0.0270(9) 0.180(4) Uani 1 1 d .
C1 C 0.2912(8) -0.1474(8) 0.3359(8) 0.049(2) Uani 1 1 d .
C2 C 0.3671(10) -0.1778(9) 0.2498(9) 0.065(2) Uani 1 1 d .
H2 H 0.3407 -0.1760 0.1728 0.078 Uiso 1 1 calc R
C3 C 0.4822(11) -0.2104(10) 0.2846(12) 0.080(3) Uani 1 1 d .
H3 H 0.5366 -0.2287 0.2303 0.096 Uiso 1 1 calc R
C4 C 0.5214(10) -0.2174(9) 0.3958(12) 0.075(3) Uani 1 1 d .
H4 H 0.5996 -0.2421 0.4138 0.090 Uiso 1 1 calc R
C5 C 0.4469(9) -0.1884(9) 0.4816(10) 0.064(2) Uani 1 1 d .
H5 H 0.4732 -0.1917 0.5578 0.077 Uiso 1 1 calc R
C6 C 0.3307(8) -0.1542(8) 0.4476(8) 0.0472(19) Uani 1 1 d .
N3 N 0.2398(6) -0.1118(6) 0.5135(6) 0.0458(16) Uani 1 1 d .
C7 C 0.1470(8) -0.0776(8) 0.4486(7) 0.047(2) Uani 1 1 d .
N2 N 0.1791(7) -0.1025(6) 0.3379(6) 0.0471(16) Uani 1 1 d .
C8 C 0.2452(8) -0.1079(8) 0.6368(8) 0.055(2) Uani 1 1 d .
H8A H 0.1947 -0.0517 0.6767 0.066 Uiso 1 1 calc R
H8B H 0.3465 -0.0644 0.6919 0.066 Uiso 1 1 calc R
C9 C 0.1769(8) -0.2489(9) 0.6253(9) 0.063(2) Uani 1 1 d .
H9A H 0.2127 -0.3108 0.5700 0.075 Uiso 1 1 calc R
H9B H 0.2069 -0.2431 0.7089 0.075 Uiso 1 1 calc R
N4 N 0.0179(7) -0.3061(7) 0.5744(6) 0.0548(18) Uani 1 1 d .
C10 C -0.0706(8) -0.2779(8) 0.6479(8) 0.051(2) Uani 1 1 d .
C11 C -0.0309(10) -0.2027(10) 0.7790(9) 0.066(2) Uani 1 1 d .
H11 H 0.0664 -0.1620 0.8313 0.080 Uiso 1 1 calc R
C12 C -0.1403(13) -0.1908(11) 0.8288(10) 0.077(3) Uani 1 1 d .
H12 H -0.1161 -0.1406 0.9168 0.092 Uiso 1 1 calc R
C13 C -0.2853(12) -0.2504(11) 0.7533(11) 0.074(3) Uani 1 1 d .
H13 H -0.3565 -0.2394 0.7908 0.089 Uiso 1 1 calc R
C14 C -0.3255(10) -0.3261(10) 0.6223(10) 0.067(2) Uani 1 1 d .
H14 H -0.4233 -0.3668 0.5712 0.081 Uiso 1 1 calc R
C15 C -0.2158(9) -0.3406(9) 0.5676(9) 0.057(2) Uani 1 1 d .
C16 C -0.2159(9) -0.4106(8) 0.4391(8) 0.056(2) Uani 1 1 d .
C17 C -0.3241(10) -0.4913(10) 0.3200(10) 0.069(3) Uani 1 1 d .
H17 H -0.4216 -0.5070 0.3124 0.082 Uiso 1 1 calc R
C18 C -0.2860(12) -0.5480(10) 0.2132(10) 0.082(3) Uani 1 1 d .
H18 H -0.3585 -0.6024 0.1334 0.098 Uiso 1 1 calc R
C19 C -0.1413(12) -0.5253(10) 0.2226(9) 0.075(3) Uani 1 1 d .
H19 H -0.1184 -0.5653 0.1493 0.090 Uiso 1 1 calc R
C20 C -0.0307(10) -0.4442(9) 0.3392(9) 0.064(2) Uani 1 1 d .
H20 H 0.0665 -0.4284 0.3454 0.077 Uiso 1 1 calc R
C21 C -0.0687(9) -0.3871(8) 0.4469(8) 0.051(2) Uani 1 1 d .
C22 C 0.1044(9) -0.0789(8) 0.2369(8) 0.057(2) Uani 1 1 d .
H22A H 0.1713 -0.0564 0.1932 0.068 Uiso 1 1 calc R
H22B H 0.0793 -0.0002 0.2761 0.068 Uiso 1 1 calc R
C23 C -0.0329(10) -0.2019(9) 0.1401(7) 0.055(2) Uani 1 1 d .
C24 C -0.1630(12) -0.1973(11) 0.1328(10) 0.078(3) Uani 1 1 d .
H24 H -0.1725 -0.1189 0.1884 0.094 Uiso 1 1 calc R
C25 C -0.2851(13) -0.3118(16) 0.0405(14) 0.106(4) Uani 1 1 d .
H25 H -0.3777 -0.3112 0.0357 0.128 Uiso 1 1 calc R
C26 C -0.2717(12) -0.4235(12) -0.0420(11) 0.084(3) Uani 1 1 d .
H26 H -0.3542 -0.4998 -0.1043 0.101 Uiso 1 1 calc R
C27 C -0.1396(13) -0.4239(10) -0.0338(10) 0.088(3) Uani 1 1 d .
H27 H -0.1307 -0.5017 -0.0912 0.105 Uiso 1 1 calc R
N1 N -0.0145(9) -0.3126(9) 0.0571(9) 0.085(2) Uani 1 1 d .

loop_
_atom_site_aniso_label
_atom_site_aniso_U_11
_atom_site_aniso_U_22
_atom_site_aniso_U_33
_atom_site_aniso_U_23
_atom_site_aniso_U_13
_atom_site_aniso_U_12
Au1 0.0413(3) 0.0511(3) 0.0396(3) 0.0193(2) 0.00649(19) 0.0179(2)
P1 0.063(2) 0.076(2) 0.0411(18) 0.0177(16) 0.0002(15) 0.0330(18)
F1 0.291(12) 0.180(8) 0.093(5) 0.066(6) 0.048(7) 0.172(9)
F2 0.126(5) 0.136(6) 0.053(3) 0.015(3) 0.014(3) 0.076(4)
F3 0.088(5) 0.215(10) 0.128(7) 0.025(7) 0.022(5) 0.002(6)
C1 0.043(4) 0.050(5) 0.050(5) 0.021(4) 0.017(4) 0.017(4)
C2 0.068(6) 0.055(5) 0.065(6) 0.020(5) 0.032(5) 0.021(5)
C3 0.064(6) 0.060(6) 0.112(10) 0.025(6) 0.052(6) 0.027(5)
C4 0.052(5) 0.061(6) 0.114(9) 0.040(6) 0.029(6) 0.029(5)
C5 0.043(5) 0.057(5) 0.087(7) 0.035(5) 0.016(5) 0.017(4)
C6 0.036(4) 0.048(5) 0.053(5) 0.017(4) 0.014(4) 0.020(4)
N3 0.038(3) 0.049(4) 0.042(4) 0.022(3) 0.003(3) 0.010(3)
C7 0.041(4) 0.054(5) 0.035(5) 0.023(4) 0.000(4) 0.009(4)
N2 0.057(4) 0.045(4) 0.041(4) 0.021(3) 0.013(3) 0.022(3)
C8 0.046(5) 0.061(5) 0.052(5) 0.028(4) 0.005(4) 0.017(4)
C9 0.048(5) 0.085(7) 0.062(6) 0.043(5) 0.015(4) 0.026(5)
N4 0.042(4) 0.073(5) 0.053(4) 0.040(4) 0.007(4) 0.018(3)
C10 0.044(5) 0.052(5) 0.054(6) 0.031(4) 0.010(4) 0.011(4)
C11 0.064(6) 0.074(6) 0.069(7) 0.044(5) 0.019(5) 0.025(5)
C12 0.098(8) 0.079(7) 0.067(6) 0.043(6) 0.034(6) 0.036(6)
C13 0.083(8) 0.085(7) 0.087(8) 0.055(6) 0.052(7) 0.042(6)
C14 0.058(5) 0.076(6) 0.085(8) 0.047(6) 0.030(5) 0.030(5)
C15 0.055(5) 0.064(5) 0.068(6) 0.043(5) 0.021(5) 0.026(4)
C16 0.048(5) 0.056(5) 0.061(6) 0.033(5) 0.009(4) 0.015(4)
C17 0.049(5) 0.069(6) 0.072(7) 0.030(5) 0.005(5) 0.015(5)
C18 0.081(8) 0.071(7) 0.060(7) 0.022(5) -0.001(6) 0.012(5)
C19 0.083(7) 0.084(7) 0.057(6) 0.036(6) 0.021(6) 0.028(6)
C20 0.054(5) 0.071(6) 0.068(7) 0.034(5) 0.021(5) 0.025(5)
C21 0.051(5) 0.051(5) 0.057(6) 0.032(4) 0.015(4) 0.018(4)
C22 0.076(6) 0.051(5) 0.047(5) 0.027(4) 0.015(4) 0.030(4)
C23 0.082(6) 0.063(6) 0.033(4) 0.026(4) 0.019(4) 0.041(5)
C24 0.080(7) 0.089(7) 0.073(7) 0.026(6) 0.038(6) 0.053(6)
C25 0.073(8) 0.136(12) 0.112(10) 0.053(10) 0.038(8) 0.048(8)
C26 0.072(7) 0.090(8) 0.072(7) 0.034(6) 0.009(6) 0.023(6)
C27 0.097(9) 0.060(6) 0.067(7) 0.006(5) 0.006(6) 0.027(6)
N1 0.086(6) 0.077(6) 0.085(6) 0.027(5) 0.018(5) 0.043(5)

loop_
_atom_type_symbol
_atom_type_description
_atom_type_scat_dispersion_real
_atom_type_scat_dispersion_imag
_atom_type_scat_source
C C 0.0033 0.0016 'International Tables Vol C Tables 4.2.6.8 and 6.1.1.4'
H H 0.0000 0.0000 'International Tables Vol C Tables 4.2.6.8 and 6.1.1.4'
N N 0.0061 0.0033 'International Tables Vol C Tables 4.2.6.8 and 6.1.1.4'
F F 0.0171 0.0103 'International Tables Vol C Tables 4.2.6.8 and 6.1.1.4'
P P 0.1023 0.0942 'International Tables Vol C Tables 4.2.6.8 and 6.1.1.4'
Au Au -2.0133 8.8022 'International Tables Vol C Tables 4.2.6.8 and 6.1.1.4'

loop_
_geom_angle_atom_site_label_1
_geom_angle_atom_site_label_2
_geom_angle_atom_site_label_3
_geom_angle
_geom_angle_site_symmetry_1
_geom_angle_site_symmetry_3
C7 Au1 C7 180.0 2_556 .
F1 P1 F1 180.0 2_655 .
F1 P1 F3 87.5(7) 2_655 .
F1 P1 F3 92.5(7) . .
F1 P1 F3 92.5(7) 2_655 2_655
F1 P1 F3 87.5(7) . 2_655
F3 P1 F3 180.0 . 2_655
F1 P1 F2 89.6(4) 2_655 2_655
F1 P1 F2 90.4(4) . 2_655
F3 P1 F2 89.6(5) . 2_655
F3 P1 F2 90.4(5) 2_655 2_655
F1 P1 F2 90.4(4) 2_655 .
F1 P1 F2 89.6(4) . .
F3 P1 F2 90.4(5) . .
F3 P1 F2 89.6(5) 2_655 .
F2 P1 F2 180.0 2_655 .
C3 C2 C1 116.4(9) . .
C3 C2 H2 121.8 . .
C1 C2 H2 121.8 . .
C2 C3 C4 123.1(9) . .
C2 C3 H3 118.4 . .
C4 C3 H3 118.4 . .
C3 C4 C5 121.1(9) . .
C3 C4 H4 119.4 . .
C5 C4 H4 119.4 . .
C4 C5 C6 116.1(9) . .
C4 C5 H5 121.9 . .
C6 C5 H5 121.9 . .
N2 C1 C6 106.6(6) . .
N2 C1 C2 132.8(8) . .
C6 C1 C2 120.5(8) . .
C1 C6 C5 122.7(8) . .
C1 C6 N3 106.1(6) . .
C5 C6 N3 131.1(8) . .
C1 N2 C7 111.5(6) . .
C1 N2 C22 125.0(7) . .
C6 N3 C8 122.9(6) . .
C7 N3 C6 111.5(6) . .
N3 C7 N2 104.2(7) . .
N3 C7 Au1 129.5(6) . .
N2 C7 Au1 126.2(5) . .
C7 N3 C8 125.5(7) . .
N3 C8 C9 113.0(7) . .
N3 C8 H8A 109.0 . .
N3 C8 H8B 109.0 . .
C9 C8 H8A 109.0 . .
C9 C8 H8B 109.0 . .
H8A C8 H8B 107.8 . .
N4 C9 C8 112.6(7) . .
N4 C9 H9A 109.1 . .
C8 C9 H9A 109.1 . .
N4 C9 H9B 109.1 . .
C8 C9 H9B 109.1 . .
H9A C9 H9B 107.8 . .
C10 N4 C9 124.0(7) . .
C21 N4 C9 126.7(7) . .
C10 N4 C21 109.1(6) . .
C11 C10 N4 128.7(7) . .
C12 C11 C10 117.3(9) . .
C12 C11 H11 121.3 . .
C10 C11 H11 121.3 . .
C11 C12 C13 122.4(10) . .
C11 C12 H12 118.8 . .
C13 C12 H12 118.8 . .
C12 C13 C14 120.4(9) . .
C12 C13 H13 119.8 . .
C14 C13 H13 119.8 . .
C13 C14 C15 118.8(9) . .
C13 C14 H14 120.6 . .
C15 C14 H14 120.6 . .
C10 C15 C14 118.7(9) . .
C10 C15 C16 107.0(7) . .
C14 C15 C16 134.3(8) . .
N4 C10 C15 108.9(7) . .
C11 C10 C15 122.4(8) . .
C17 C16 C21 118.7(8) . .
C17 C16 C15 134.4(8) . .
C21 C16 C15 106.9(7) . .
C18 C17 C16 119.5(9) . .
C18 C17 H17 120.3 . .
C16 C17 H17 120.3 . .
C17 C18 C19 121.0(9) . .
C17 C18 H18 119.5 . .
C19 C18 H18 119.5 . .
C20 C19 C18 121.1(10) . .
C20 C19 H19 119.5 . .
C18 C19 H19 119.5 . .
C19 C20 C21 118.0(9) . .
C19 C20 H20 121.0 . .
C21 C20 H20 121.0 . .
C20 C21 N4 130.2(8) . .
C20 C21 C16 121.7(8) . .
N4 C21 C16 108.1(7) . .
C7 N2 C22 123.5(7) . .
N2 C22 C23 113.2(6) . .
N2 C22 H22A 108.9 . .
C23 C22 H22A 108.9 . .
N2 C22 H22B 108.9 . .
C23 C22 H22B 108.9 . .
H22A C22 H22B 107.8 . .
C24 C23 N1 122.4(9) . .
C24 C23 C22 120.8(8) . .
N1 C23 C22 116.7(8) . .
C23 C24 C25 118.5(10) . .
C23 C24 H24 120.8 . .
C25 C24 H24 120.8 . .
C26 C25 C24 121.0(11) . .
C26 C25 H25 119.5 . .
C24 C25 H25 119.5 . .
C27 C26 C25 119.1(11) . .
C27 C26 H26 120.5 . .
C25 C26 H26 120.5 . .
C26 C27 N1 122.2(10) . .
C26 C27 H27 118.9 . .
N1 C27 H27 118.9 . .
C23 N1 C27 116.9(9) . .

loop_
_geom_bond_atom_site_label_1
_geom_bond_atom_site_label_2
_geom_bond_distance
_geom_bond_site_symmetry_2
Au1 C7 2.008(8) 2_556
Au1 C7 2.008(8) .
P1 F1 1.536(7) 2_655
P1 F1 1.536(7) .
P1 F2 1.577(6) 2_655
P1 F2 1.577(6) .
P1 F3 1.536(8) .
P1 F3 1.536(8) 2_655
C2 C1 1.396(12) .
C2 H2 0.9300 .
C2 C3 1.365(14) .
C3 H3 0.9300 .
C3 C4 1.372(15) .
C4 H4 0.9300 .
C5 C4 1.380(14) .
C5 C6 1.384(11) .
C5 H5 0.9300 .
C6 C1 1.376(11) .
N2 C1 1.372(10) .
N2 C7 1.374(10) .
N2 C22 1.476(10) .
N3 C7 1.355(9) .
N3 C6 1.389(10) .
N3 C8 1.463(10) .
C8 C9 1.505(11) .
C8 H8A 0.9700 .
C8 H8B 0.9700 .
C9 H9A 0.9700 .
C9 H9B 0.9700 .
N4 C9 1.454(10) .
N4 C10 1.386(10) .
C11 C10 1.382(12) .
C10 C15 1.395(11) .
C11 H11 0.9300 .
C11 C12 1.366(13) .
C12 C13 1.378(14) .
C12 H12 0.9300 .
C13 H13 0.9300 .
C14 C13 1.380(14) .
C14 H14 0.9300 .
C15 C14 1.406(12) .
C15 C16 1.440(13) .
C16 C17 1.388(12) .
C17 H17 0.9300 .
C16 C21 1.413(11) .
C17 C18 1.379(14) .
C18 H18 0.9300 .
C19 C18 1.384(14) .
C19 H19 0.9300 .
C20 C19 1.379(13) .
C20 H20 0.9300 .
C21 C20 1.386(12) .
N4 C21 1.387(10) .
C23 C22 1.510(12) .
C22 H22A 0.9700 .
C22 H22B 0.9700 .
C23 C24 1.320(12) .
C23 N1 1.359(11) .
C24 C25 1.383(16) .
C24 H24 0.9300 .
C26 C25 1.339(16) .
C26 H26 0.9300 .
C25 H25 0.9300 .
C26 C27 1.322(14) .
C27 H27 0.9300 .
N1 C27 1.381(13) .
